data_7710972
loop_
_publ_author_name
'Chandel, Dolly'
'Pal, Chandrani'
'Saha, Bapan'
'Ikbal, Sk Asif'
'Rath, Sankar Prasad'

_publ_section_title
;
 Induction and Rationalization of Supramolecular Chirality in
 Highly-Flexible Zn(II)porphyrin Dimer: Structural, Spectroscopic and
 Theoretical Investigations
;
_journal_name_full 'Dalton Transactions'
_journal_paper_doi 10.1039/D2DT01745H
_journal_year 2022
_chemical_formula_moiety 'C86 H109 N9 O2 Zn2 [C1 H2 Cl2]'
_chemical_formula_sum 'C87 H111 Cl2 N9 O2 Zn2'
_chemical_formula_weight 1516.48
_space_group_crystal_system triclinic
_space_group_IT_number 2
_space_group_name_Hall '-P 1'
_space_group_name_H-M_alt 'P -1'
_atom_sites_solution_hydrogens mixed
_audit_creation_method SHELXL-2018/3
_audit_update_record
;
2022-07-28 deposited with the CCDC.	2022-08-15 downloaded from the CCDC.
;
_cell_angle_alpha 97.005(5)
_cell_angle_beta 107.972(5)
_cell_angle_gamma 113.040(5)
_cell_formula_units_Z 2
_cell_length_a 13.539(5)
_cell_length_b 16.712(5)
_cell_length_c 20.840(5)
_cell_measurement_reflns_used 999
_cell_measurement_temperature 100(2)
_cell_measurement_theta_max 27.5
_cell_measurement_theta_min 2.7
_cell_volume 3966(2)
_computing_cell_refinement 'Bruker SAINT'
_computing_data_collection 'Bruker APEX'
_computing_data_reduction 'Bruker SAINT'
_computing_molecular_graphics 'SHELXL 5.1, XP (Sheldrick, 1994)'
_computing_publication_material SHELXL-97
_computing_structure_refinement 'SHELXL-2018/3 (Sheldrick, 2018)'
_computing_structure_solution 'SHELXS-97 (Sheldrick, 2008)'
_diffrn_ambient_temperature 100(2)
_diffrn_measured_fraction_theta_full 0.996
_diffrn_measured_fraction_theta_max 0.996
_diffrn_measurement_device_type 'Bruker SMART APEX'
_diffrn_measurement_method \w
_diffrn_radiation_type MoK\a
_diffrn_radiation_wavelength 0.71073
_diffrn_reflns_av_R_equivalents 0.1003
_diffrn_reflns_av_unetI/netI 0.1975
_diffrn_reflns_Laue_measured_fraction_full 0.996
_diffrn_reflns_Laue_measured_fraction_max 0.996
_diffrn_reflns_limit_h_max 16
_diffrn_reflns_limit_h_min -14
_diffrn_reflns_limit_k_max 18
_diffrn_reflns_limit_k_min -20
_diffrn_reflns_limit_l_max 25
_diffrn_reflns_limit_l_min -24
_diffrn_reflns_number 28705
_diffrn_reflns_point_group_measured_fraction_full 0.996
_diffrn_reflns_point_group_measured_fraction_max 0.996
_diffrn_reflns_theta_full 25.000
_diffrn_reflns_theta_max 25.500
_diffrn_reflns_theta_min 2.139
_diffrn_source 'fine-focus sealed tube'
_exptl_absorpt_coefficient_mu 0.726
_exptl_absorpt_correction_T_max 0.930
_exptl_absorpt_correction_T_min 0.885
_exptl_absorpt_correction_type multi-scan
_exptl_absorpt_process_details 'SADABS 2.05 (Sheldrick, 2002)'
_exptl_crystal_colour 'dark red'
_exptl_crystal_density_diffrn 1.270
_exptl_crystal_description block
_exptl_crystal_F_000 1612
_exptl_crystal_size_max 0.180
_exptl_crystal_size_mid 0.140
_exptl_crystal_size_min 0.100
_refine_diff_density_max 1.565
_refine_diff_density_min -1.172
_refine_diff_density_rms 0.123
_refine_ls_extinction_method none
_refine_ls_goodness_of_fit_ref 1.040
_refine_ls_hydrogen_treatment constr
_refine_ls_matrix_type full
_refine_ls_number_parameters 920
_refine_ls_number_reflns 14710
_refine_ls_number_restraints 97
_refine_ls_restrained_S_all 1.054
_refine_ls_R_factor_all 0.2168
_refine_ls_R_factor_gt 0.1194
_refine_ls_shift/su_max 0.000
_refine_ls_shift/su_mean 0.000
_refine_ls_structure_factor_coef Fsqd
_refine_ls_weighting_details 'w=1/[\s^2^(Fo^2^)+(0.1283P)^2^+25.7999P] where P=(Fo^2^+2Fc^2^)/3'
_refine_ls_weighting_scheme calc
_refine_ls_wR_factor_gt 0.2878
_refine_ls_wR_factor_ref 0.3348
_reflns_Friedel_coverage 0.000
_reflns_number_gt 7234
_reflns_number_total 14710
_reflns_threshold_expression 'I > 2\s(I)'
_cod_data_source_file d2dt01745h2.cif
_cod_data_source_block shelx_CCDC3
_cod_database_code 7710972
_shelx_shelxl_version_number 2018/3
_shelx_space_group_comment
;
The symmetry employed for this shelxl refinement is uniquely defined
by the following loop, which should always be used as a source of
symmetry information in preference to the above space-group names.
They are only intended as comments.
;
_shelx_estimated_absorpt_t_min 0.880
_shelx_estimated_absorpt_t_max 0.931

loop_
_space_group_symop_operation_xyz
'x, y, z'
'-x, -y, -z'

loop_
_atom_site_label
_atom_site_type_symbol
_atom_site_fract_x
_atom_site_fract_y
_atom_site_fract_z
_atom_site_U_iso_or_equiv
_atom_site_adp_type
_atom_site_occupancy
_atom_site_site_symmetry_order
_atom_site_calc_flag
_atom_site_refinement_flags_posn
_atom_site_refinement_flags_adp
_atom_site_refinement_flags_occupancy
_atom_site_disorder_assembly
_atom_site_disorder_group
Zn1 Zn -0.31150(9) -0.46661(7) -0.36309(6) 0.0279(3) Uani 1 1 d . . . . .
Zn2 Zn -0.10763(10) -0.09086(8) -0.09553(6) 0.0324(3) Uani 1 1 d . . . . .
N1 N -0.4409(6) -0.4355(5) -0.4149(4) 0.0239(17) Uani 1 1 d . . . . .
N2 N -0.4258(7) -0.5704(5) -0.3391(4) 0.0310(19) Uani 1 1 d . . . . .
N3 N -0.1931(7) -0.5154(7) -0.3290(5) 0.052(3) Uani 1 1 d . . . . .
N4 N -0.2033(7) -0.3770(5) -0.4000(4) 0.035(2) Uani 1 1 d . . . . .
N5 N -0.2456(6) -0.0755(5) -0.1531(4) 0.0319(19) Uani 1 1 d . . . . .
N6 N -0.1957(6) -0.1575(5) -0.0396(4) 0.0292(19) Uani 1 1 d . . . . .
N7 N 0.0388(6) -0.0923(5) -0.0296(4) 0.0284(18) Uani 1 1 d . . . . .
N8 N -0.0158(6) -0.0148(5) -0.1463(4) 0.0284(18) Uani 1 1 d . . . . .
N9 N -0.2558(6) -0.1165(5) -0.3822(4) 0.0290(18) Uani 1 1 d . . . . .
H9A H -0.234749 -0.144397 -0.351370 0.035 Uiso 1 1 calc R U . . .
C1 C -0.4339(8) -0.3685(6) -0.4498(5) 0.027(2) Uani 1 1 d . . . . .
C2 C -0.5476(8) -0.3678(6) -0.4736(5) 0.027(2) Uani 1 1 d . . . . .
C3 C -0.6171(8) -0.4321(6) -0.4514(5) 0.029(2) Uani 1 1 d . . . . .
C4 C -0.5507(8) -0.4737(6) -0.4167(5) 0.030(2) Uani 1 1 d . . . . .
C5 C -0.5926(8) -0.5391(6) -0.3835(5) 0.029(2) Uani 1 1 d . . . . .
H5A H -0.670519 -0.557239 -0.387400 0.035 Uiso 1 1 calc R U . . .
C6 C -0.5353(8) -0.5805(6) -0.3461(5) 0.028(2) Uani 1 1 d . . . . .
C7 C -0.5803(9) -0.6474(6) -0.3079(6) 0.034(2) Uani 1 1 d . . . . .
C8 C -0.4979(9) -0.6707(6) -0.2792(5) 0.033(2) Uani 1 1 d . . . . .
C9 C -0.4019(9) -0.6260(7) -0.3004(5) 0.035(2) Uani 1 1 d . . . . .
C10 C -0.3015(10) -0.6330(8) -0.2830(6) 0.057(3) Uani 1 1 d . U . . .
H10A H -0.297491 -0.677387 -0.259348 0.068 Uiso 1 1 calc R U . . .
C11 C -0.2025(10) -0.5825(10) -0.2957(8) 0.072(5) Uani 1 1 d . . . . .
C12 C -0.1082(15) -0.6057(13) -0.2854(11) 0.121(7) Uani 1 1 d D U . . .
C13 C -0.0313(13) -0.5381(13) -0.3045(10) 0.108(6) Uani 1 1 d . U . . .
C14 C -0.0845(11) -0.4817(11) -0.3285(7) 0.079(5) Uani 1 1 d . U . . .
C15 C -0.0410(9) -0.4127(9) -0.3592(7) 0.064(4) Uani 1 1 d . . . . .
H15A H 0.035510 -0.396882 -0.357326 0.077 Uiso 1 1 calc R U . . .
C16 C -0.0935(9) -0.3654(8) -0.3912(6) 0.043(3) Uani 1 1 d . . . . .
C17 C -0.0471(8) -0.3016(7) -0.4281(6) 0.040(3) Uani 1 1 d . . . . .
C18 C -0.1290(9) -0.2761(6) -0.4584(5) 0.033(2) Uani 1 1 d . U . . .
C19 C -0.2287(8) -0.3208(6) -0.4392(5) 0.030(2) Uani 1 1 d . . . . .
C20 C -0.3331(8) -0.3130(6) -0.4585(4) 0.026(2) Uani 1 1 d . . . . .
C21 C -0.5866(9) -0.3088(7) -0.5127(6) 0.042(3) Uani 1 1 d . . . . .
H21A H -0.669699 -0.344623 -0.544541 0.050 Uiso 1 1 calc R U . . .
H21B H -0.541059 -0.289176 -0.541854 0.050 Uiso 1 1 calc R U . . .
C22 C -0.5721(10) -0.2259(7) -0.4645(7) 0.053(3) Uani 1 1 d . . . . .
H22A H -0.593306 -0.187706 -0.492385 0.079 Uiso 1 1 calc R U . . .
H22B H -0.490777 -0.191716 -0.431133 0.079 Uiso 1 1 calc R U . . .
H22C H -0.622878 -0.244764 -0.438665 0.079 Uiso 1 1 calc R U . . .
C23 C -0.7392(9) -0.4567(7) -0.4617(6) 0.041(3) Uani 1 1 d . . . . .
H23A H -0.783853 -0.523204 -0.473002 0.049 Uiso 1 1 calc R U . . .
H23B H -0.774904 -0.436979 -0.501766 0.049 Uiso 1 1 calc R U . . .
C24 C -0.7452(10) -0.4113(9) -0.3949(7) 0.061(3) Uani 1 1 d . . . . .
H24A H -0.826734 -0.428286 -0.402593 0.091 Uiso 1 1 calc R U . . .
H24B H -0.701854 -0.345437 -0.384218 0.091 Uiso 1 1 calc R U . . .
H24C H -0.710725 -0.431503 -0.355484 0.091 Uiso 1 1 calc R U . . .
C25 C -0.6917(9) -0.6704(7) -0.2986(6) 0.043(3) Uani 1 1 d . . . . .
H25A H -0.720520 -0.731484 -0.291263 0.051 Uiso 1 1 calc R U . . .
H25B H -0.750295 -0.672602 -0.342180 0.051 Uiso 1 1 calc R U . . .
C26 C -0.6803(11) -0.6042(9) -0.2379(7) 0.065(4) Uani 1 1 d . . . . .
H26A H -0.752042 -0.628225 -0.229092 0.098 Uiso 1 1 calc R U . . .
H26B H -0.667294 -0.546505 -0.249048 0.098 Uiso 1 1 calc R U . . .
H26C H -0.614280 -0.594537 -0.195960 0.098 Uiso 1 1 calc R U . . .
C27 C -0.4982(10) -0.7313(7) -0.2320(6) 0.045(3) Uani 1 1 d . U . . .
H27A H -0.462211 -0.769193 -0.244117 0.054 Uiso 1 1 calc R U . . .
H27B H -0.579864 -0.772282 -0.240481 0.054 Uiso 1 1 calc R U . . .
C28 C -0.4339(12) -0.6809(9) -0.1554(6) 0.061(4) Uani 1 1 d . . . . .
H28A H -0.433731 -0.723999 -0.127475 0.092 Uiso 1 1 calc R U . . .
H28B H -0.472508 -0.646770 -0.142037 0.092 Uiso 1 1 calc R U . . .
H28C H -0.353390 -0.638928 -0.146667 0.092 Uiso 1 1 calc R U . . .
C29 C -0.0923(14) -0.6918(9) -0.2610(9) 0.090(5) Uani 1 1 d D . . . .
H29A H -0.167121 -0.744187 -0.269637 0.108 Uiso 1 1 calc R U . . .
H29B H -0.045249 -0.711069 -0.281240 0.108 Uiso 1 1 calc R U . . .
C30 C -0.0340(15) -0.643(2) -0.1942(11) 0.230(19) Uani 1 1 d . . . . .
H30A H 0.003396 -0.675338 -0.167402 0.346 Uiso 1 1 calc R U . . .
H30B H -0.088009 -0.635206 -0.174992 0.346 Uiso 1 1 calc R U . . .
H30C H 0.025696 -0.584229 -0.190853 0.346 Uiso 1 1 calc R U . . .
C31 C 0.0756(15) -0.5392(13) -0.3100(10) 0.119(7) Uani 1 1 d D U . . .
H31A H 0.087025 -0.525604 -0.352828 0.142 Uiso 1 1 calc R U . . .
H31B H 0.082794 -0.594640 -0.303462 0.142 Uiso 1 1 calc R U . . .
C32 C 0.152(2) -0.4547(15) -0.2415(12) 0.177(11) Uani 1 1 d D U . . .
H32A H 0.196931 -0.471549 -0.203888 0.266 Uiso 1 1 calc R U . . .
H32B H 0.099920 -0.436880 -0.226119 0.266 Uiso 1 1 calc R U . . .
H32C H 0.204843 -0.403894 -0.252364 0.266 Uiso 1 1 calc R U . . .
C33 C 0.0674(9) -0.2788(9) -0.4365(6) 0.050(3) Uani 1 1 d D . . . .
H33A H 0.099040 -0.218300 -0.443000 0.060 Uiso 1 1 d . U . A 1
H33B H 0.124250 -0.280100 -0.393450 0.060 Uiso 1 1 d . U . B 1
C34 C 0.0496(13) -0.3518(11) -0.5025(10) 0.068(6) Uani 0.79(2) 1 d . . P C 2
H34A H 0.124121 -0.335613 -0.507465 0.102 Uiso 0.79(2) 1 calc R U P C 2
H34B H -0.007362 -0.352243 -0.545311 0.102 Uiso 0.79(2) 1 calc R U P C 2
H34C H 0.021063 -0.412062 -0.494853 0.102 Uiso 0.79(2) 1 calc R U P C 2
C34A C 0.142(4) -0.191(3) -0.374(2) 0.061(19) Uiso 0.21(2) 1 d D . P C 3
H34D H 0.222717 -0.163859 -0.369517 0.092 Uiso 0.21(2) 1 calc R U P C 3
H34E H 0.110207 -0.147530 -0.381942 0.092 Uiso 0.21(2) 1 calc R U P C 3
H34F H 0.138486 -0.205937 -0.330100 0.092 Uiso 0.21(2) 1 calc R U P C 3
C35 C -0.1190(10) -0.2150(7) -0.5072(6) 0.050(3) Uani 1 1 d . . . . .
H35A H -0.081516 -0.230784 -0.537203 0.060 Uiso 1 1 calc R U . . .
H35B H -0.198581 -0.228014 -0.538337 0.060 Uiso 1 1 calc R U . . .
C36 C -0.0522(11) -0.1164(7) -0.4715(8) 0.066(4) Uani 1 1 d . . . . .
H36A H -0.021910 -0.084401 -0.502885 0.099 Uiso 1 1 calc R U . . .
H36B H 0.012953 -0.105379 -0.428471 0.099 Uiso 1 1 calc R U . . .
H36C H -0.103418 -0.094438 -0.459693 0.099 Uiso 1 1 calc R U . . .
C37 C -0.3394(8) -0.2383(6) -0.4914(5) 0.031(2) Uani 1 1 d . . . . .
H37A H -0.295045 -0.232769 -0.521867 0.037 Uiso 1 1 calc R U . . .
H37B H -0.421985 -0.260918 -0.522972 0.037 Uiso 1 1 calc R U . . .
C38 C -0.3041(7) -0.1535(6) -0.4540(5) 0.024(2) Uani 1 1 d . . . . .
C39 C -0.3249(8) -0.0841(6) -0.4841(5) 0.028(2) Uani 1 1 d . U . . .
C40 C -0.2895(8) -0.0122(6) -0.4333(5) 0.029(2) Uani 1 1 d . . . . .
C41 C -0.2445(8) -0.0286(6) -0.3646(5) 0.028(2) Uani 1 1 d . . . . .
C42 C -0.2066(9) 0.0258(7) -0.3013(5) 0.032(2) Uani 1 1 d . . . . .
H42A H -0.268824 0.043189 -0.301881 0.039 Uiso 1 1 calc R U . . .
H42B H -0.139332 0.081457 -0.297782 0.039 Uiso 1 1 calc R U . . .
C43 C -0.3798(9) -0.0963(7) -0.5625(5) 0.038(2) Uani 1 1 d . . . . .
H43A H -0.444414 -0.158358 -0.585208 0.045 Uiso 1 1 calc R U . . .
H43B H -0.413015 -0.053296 -0.570021 0.045 Uiso 1 1 calc R U . . .
C44 C -0.2927(9) -0.0807(8) -0.5972(5) 0.045(3) Uani 1 1 d . . . . .
H44A H -0.329349 -0.081917 -0.646079 0.068 Uiso 1 1 calc R U . . .
H44B H -0.267920 -0.128497 -0.595867 0.068 Uiso 1 1 calc R U . . .
H44C H -0.224746 -0.021726 -0.571920 0.068 Uiso 1 1 calc R U . . .
C45 C -0.2994(9) 0.0740(7) -0.4387(5) 0.039(3) Uani 1 1 d . . . . .
H45A H -0.313181 0.097329 -0.397962 0.046 Uiso 1 1 calc R U . . .
H45B H -0.366538 0.061186 -0.481935 0.046 Uiso 1 1 calc R U . . .
C46 C -0.1879(11) 0.1454(8) -0.4402(7) 0.064(4) Uani 1 1 d . . . . .
H46A H -0.197083 0.199696 -0.446196 0.096 Uiso 1 1 calc R U . . .
H46B H -0.172709 0.121361 -0.479452 0.096 Uiso 1 1 calc R U . . .
H46C H -0.122328 0.160983 -0.396013 0.096 Uiso 1 1 calc R U . . .
C51 C -0.2614(8) -0.0390(7) -0.2098(5) 0.031(2) Uani 1 1 d . . . . .
C52 C -0.3804(8) -0.0498(7) -0.2387(6) 0.037(2) Uani 1 1 d . . . . .
C53 C -0.4328(8) -0.0899(7) -0.1967(5) 0.034(2) Uani 1 1 d . . . . .
C54 C -0.3519(8) -0.1072(7) -0.1453(6) 0.036(2) Uani 1 1 d . . . . .
C55 C -0.3793(9) -0.1570(7) -0.0995(5) 0.040(3) Uani 1 1 d . . . . .
H55A H -0.456367 -0.176272 -0.101345 0.048 Uiso 1 1 calc R U . . .
C56 C -0.3092(7) -0.1829(6) -0.0509(5) 0.030(2) Uani 1 1 d . . . . .
C57 C -0.3451(9) -0.2409(7) -0.0079(5) 0.041(3) Uani 1 1 d . . . . .
C58 C -0.2538(9) -0.2476(7) 0.0306(5) 0.037(3) Uani 1 1 d . . . . .
C59 C -0.1556(8) -0.1945(7) 0.0111(5) 0.032(2) Uani 1 1 d . . . . .
C60 C -0.0443(8) -0.1856(7) 0.0392(5) 0.033(2) Uani 1 1 d . . . . .
H60A H -0.028098 -0.214185 0.075084 0.039 Uiso 1 1 calc R U . . .
C61 C 0.0464(8) -0.1383(6) 0.0195(5) 0.029(2) Uani 1 1 d . . . . .
C62 C 0.1588(8) -0.1350(7) 0.0463(5) 0.034(2) Uani 1 1 d . . . . .
C63 C 0.2214(7) -0.0849(6) 0.0118(5) 0.029(2) Uani 1 1 d . . . . .
C64 C 0.1450(8) -0.0592(6) -0.0353(5) 0.029(2) Uani 1 1 d . . . . .
C65 C 0.1718(9) -0.0092(7) -0.0812(6) 0.039(3) Uani 1 1 d . . . . .
H65A H 0.250200 0.013797 -0.077408 0.047 Uiso 1 1 calc R U . . .
C66 C 0.0989(9) 0.0118(6) -0.1325(5) 0.034(2) Uani 1 1 d . . . . .
C67 C 0.1371(9) 0.0653(7) -0.1761(6) 0.040(3) Uani 1 1 d . . . . .
C68 C 0.0462(9) 0.0720(7) -0.2176(5) 0.035(2) Uani 1 1 d . . . . .
C69 C -0.0550(8) 0.0182(6) -0.2011(5) 0.028(2) Uani 1 1 d . . . . .
C70 C -0.1697(8) 0.0038(6) -0.2329(5) 0.031(2) Uani 1 1 d . . . . .
C71 C -0.4372(9) -0.0192(7) -0.2975(6) 0.041(3) Uani 1 1 d . . . . .
H71A H -0.522427 -0.058234 -0.316768 0.050 Uiso 1 1 calc R U . . .
H71B H -0.409494 -0.027556 -0.335439 0.050 Uiso 1 1 calc R U . . .
C72 C -0.4130(10) 0.0802(8) -0.2762(6) 0.052(3) Uani 1 1 d . . . . .
H72A H -0.454648 0.094827 -0.316893 0.078 Uiso 1 1 calc R U . . .
H72B H -0.329111 0.119666 -0.259607 0.078 Uiso 1 1 calc R U . . .
H72C H -0.439857 0.089261 -0.238598 0.078 Uiso 1 1 calc R U . . .
C73 C -0.5564(8) -0.1167(8) -0.2053(5) 0.045(3) Uani 1 1 d . . . . .
H73A H -0.582023 -0.074457 -0.226135 0.054 Uiso 1 1 calc R U . . .
H73B H -0.561258 -0.112297 -0.158689 0.054 Uiso 1 1 calc R U . . .
C74 C -0.6362(11) -0.2122(10) -0.2519(9) 0.092(5) Uani 1 1 d . . . . .
H74A H -0.715893 -0.228918 -0.255164 0.137 Uiso 1 1 calc R U . . .
H74B H -0.609772 -0.253859 -0.231957 0.137 Uiso 1 1 calc R U . . .
H74C H -0.634841 -0.215759 -0.298910 0.137 Uiso 1 1 calc R U . . .
C75 C -0.4691(9) -0.2868(8) -0.0113(6) 0.055(3) Uani 1 1 d . U . . .
H75A H -0.504518 -0.245115 -0.018466 0.066 Uiso 1 1 calc R U . . .
H75B H -0.467277 -0.300301 0.033891 0.066 Uiso 1 1 calc R U . . .
C76 C -0.5436(12) -0.3743(10) -0.0707(8) 0.093(5) Uani 1 1 d . . . . .
H76A H -0.620250 -0.377809 -0.095482 0.140 Uiso 1 1 calc R U . . .
H76B H -0.553199 -0.426087 -0.051315 0.140 Uiso 1 1 calc R U . . .
H76C H -0.505313 -0.375129 -0.103567 0.140 Uiso 1 1 calc R U . . .
C77 C -0.2439(10) -0.3039(8) 0.0818(6) 0.045(3) Uani 1 1 d . . . . .
H77A H -0.304845 -0.313321 0.100931 0.054 Uiso 1 1 calc R U . . .
H77B H -0.167107 -0.270206 0.121475 0.054 Uiso 1 1 calc R U . . .
C78 C -0.2572(12) -0.3959(8) 0.0479(7) 0.066(4) Uani 1 1 d . . . . .
H78A H -0.268088 -0.434803 0.079287 0.099 Uiso 1 1 calc R U . . .
H78B H -0.187005 -0.387675 0.039426 0.099 Uiso 1 1 calc R U . . .
H78C H -0.325112 -0.424347 0.003157 0.099 Uiso 1 1 calc R U . . .
C79 C 0.2001(10) -0.1802(10) 0.1004(6) 0.065(4) Uani 1 1 d . . . . .
H79A H 0.286078 -0.146806 0.124070 0.078 Uiso 1 1 calc R U . . .
H79B H 0.167463 -0.176079 0.136428 0.078 Uiso 1 1 calc R U . . .
C80 C 0.1657(15) -0.2785(12) 0.0698(10) 0.106(6) Uani 1 1 d . . . . .
H80A H 0.190926 -0.304382 0.107648 0.158 Uiso 1 1 calc R U . . .
H80B H 0.202997 -0.282934 0.036896 0.158 Uiso 1 1 calc R U . . .
H80C H 0.080819 -0.311823 0.044870 0.158 Uiso 1 1 calc R U . . .
C81 C 0.3446(8) -0.0634(7) 0.0198(6) 0.043(3) Uani 1 1 d . . . . .
H81A H 0.382740 -0.002231 0.014081 0.052 Uiso 1 1 calc R U . . .
H81B H 0.388817 -0.062493 0.067858 0.052 Uiso 1 1 calc R U . . .
C82 C 0.3493(10) -0.1307(8) -0.0326(7) 0.064(4) Uani 1 1 d . . . . .
H82A H 0.430265 -0.111355 -0.027528 0.096 Uiso 1 1 calc R U . . .
H82B H 0.302247 -0.134172 -0.080207 0.096 Uiso 1 1 calc R U . . .
H82C H 0.318459 -0.190311 -0.024197 0.096 Uiso 1 1 calc R U . . .
C83 C 0.2593(10) 0.1081(9) -0.1716(7) 0.059(4) Uani 1 1 d . U . . .
H83A H 0.312979 0.132833 -0.121538 0.071 Uiso 1 1 calc R U . . .
H83B H 0.270632 0.159387 -0.192630 0.071 Uiso 1 1 calc R U . . .
C84 C 0.2914(11) 0.0431(9) -0.2086(8) 0.069(4) Uani 1 1 d . . . . .
H84A H 0.375674 0.071923 -0.196576 0.104 Uiso 1 1 calc R U . . .
H84B H 0.250170 0.028081 -0.259543 0.104 Uiso 1 1 calc R U . . .
H84C H 0.268967 -0.012324 -0.193483 0.104 Uiso 1 1 calc R U . . .
C85 C 0.0499(10) 0.1320(7) -0.2675(5) 0.045(3) Uani 1 1 d . . . . .
H85A H -0.017952 0.144836 -0.277076 0.054 Uiso 1 1 calc R U . . .
H85B H 0.121364 0.190463 -0.244217 0.054 Uiso 1 1 calc R U . . .
C86 C 0.0484(10) 0.0900(8) -0.3361(6) 0.054(3) Uani 1 1 d . . . . .
H86A H 0.050317 0.131201 -0.365916 0.082 Uiso 1 1 calc R U . . .
H86B H -0.022742 0.032605 -0.359872 0.082 Uiso 1 1 calc R U . . .
H86C H 0.116694 0.078928 -0.327190 0.082 Uiso 1 1 calc R U . . .
C1S C -0.2477(14) -0.3693(12) -0.2001(7) 0.124(6) Uani 1 1 d D U . . .
H1SA H -0.225413 -0.419262 -0.194728 0.149 Uiso 1 1 calc R U . . .
C2S C -0.1240(12) -0.2893(11) -0.1559(11) 0.139(6) Uani 1 1 d D U . . .
H2SA H -0.122337 -0.287497 -0.107456 0.167 Uiso 1 1 calc R U . . .
C3S C -0.3309(18) -0.3941(11) -0.1638(10) 0.153(10) Uani 1 1 d D U . . .
H3SA H -0.353413 -0.345800 -0.156394 0.230 Uiso 1 1 calc R U . . .
H3SB H -0.293154 -0.402068 -0.118370 0.230 Uiso 1 1 calc R U . . .
H3SC H -0.400474 -0.450724 -0.192942 0.230 Uiso 1 1 calc R U . . .
C4S C -0.0019(12) -0.2915(8) -0.1461(7) 0.079(4) Uani 1 1 d D U . . .
H4SA H 0.012539 -0.326874 -0.113339 0.118 Uiso 1 1 calc R U . . .
H4SB H 0.061543 -0.229531 -0.127301 0.118 Uiso 1 1 calc R U . . .
H4SC H -0.005861 -0.319285 -0.191576 0.118 Uiso 1 1 calc R U . . .
O1 O -0.1630(10) -0.2189(6) -0.1707(5) 0.089(3) Uani 1 1 d D U . . .
O2 O -0.2617(9) -0.3768(7) -0.2647(5) 0.098(4) Uani 1 1 d D U . . .

loop_
_atom_site_aniso_label
_atom_site_aniso_U_11
_atom_site_aniso_U_22
_atom_site_aniso_U_33
_atom_site_aniso_U_23
_atom_site_aniso_U_13
_atom_site_aniso_U_12
Zn1 0.0305(6) 0.0306(6) 0.0364(7) 0.0254(5) 0.0221(5) 0.0155(5)
Zn2 0.0363(7) 0.0361(7) 0.0388(7) 0.0276(6) 0.0263(6) 0.0160(5)
N1 0.025(4) 0.023(4) 0.033(4) 0.017(4) 0.019(4) 0.011(3)
N2 0.044(5) 0.029(4) 0.035(5) 0.025(4) 0.025(4) 0.019(4)
N3 0.038(5) 0.097(8) 0.069(7) 0.067(6) 0.043(5) 0.046(5)
N4 0.031(5) 0.039(5) 0.041(5) 0.029(4) 0.020(4) 0.013(4)
N5 0.033(5) 0.037(5) 0.045(5) 0.032(4) 0.025(4) 0.021(4)
N6 0.028(4) 0.037(5) 0.032(5) 0.020(4) 0.021(4) 0.014(4)
N7 0.029(4) 0.029(4) 0.036(5) 0.015(4) 0.020(4) 0.014(4)
N8 0.026(4) 0.033(5) 0.039(5) 0.024(4) 0.021(4) 0.015(4)
N9 0.038(5) 0.031(5) 0.037(5) 0.028(4) 0.023(4) 0.022(4)
C1 0.043(6) 0.020(5) 0.030(5) 0.011(4) 0.020(5) 0.020(4)
C2 0.027(5) 0.031(5) 0.032(5) 0.017(5) 0.012(4) 0.019(4)
C3 0.035(6) 0.022(5) 0.036(6) 0.012(4) 0.012(5) 0.019(4)
C4 0.045(6) 0.034(6) 0.026(5) 0.014(5) 0.024(5) 0.022(5)
C5 0.033(5) 0.033(6) 0.038(6) 0.024(5) 0.028(5) 0.017(4)
C6 0.037(6) 0.031(5) 0.029(5) 0.016(5) 0.024(5) 0.017(4)
C7 0.045(6) 0.026(5) 0.058(7) 0.027(5) 0.038(6) 0.023(5)
C8 0.050(6) 0.033(6) 0.048(6) 0.030(5) 0.039(5) 0.030(5)
C9 0.059(7) 0.032(6) 0.049(6) 0.032(5) 0.041(6) 0.034(5)
C10 0.075(8) 0.076(8) 0.082(8) 0.073(7) 0.057(7) 0.059(7)
C11 0.052(8) 0.124(12) 0.115(11) 0.106(10) 0.065(8) 0.066(8)
C12 0.096(11) 0.161(14) 0.165(14) 0.145(12) 0.073(10) 0.070(9)
C13 0.063(8) 0.166(13) 0.167(13) 0.142(11) 0.075(9) 0.072(8)
C14 0.055(7) 0.128(11) 0.089(9) 0.094(9) 0.044(7) 0.044(7)
C15 0.029(6) 0.106(11) 0.086(10) 0.072(9) 0.033(6) 0.035(7)
C16 0.032(6) 0.066(8) 0.048(7) 0.041(6) 0.027(5) 0.024(5)
C17 0.029(6) 0.048(7) 0.049(7) 0.032(6) 0.018(5) 0.015(5)
C18 0.046(6) 0.024(5) 0.035(5) 0.015(4) 0.033(5) 0.006(4)
C19 0.036(6) 0.025(5) 0.043(6) 0.028(5) 0.025(5) 0.016(4)
C20 0.039(6) 0.028(5) 0.019(5) 0.017(4) 0.018(4) 0.014(4)
C21 0.034(6) 0.034(6) 0.049(7) 0.033(5) 0.001(5) 0.012(5)
C22 0.064(8) 0.042(7) 0.091(9) 0.036(7) 0.046(7) 0.045(6)
C23 0.040(6) 0.032(6) 0.068(8) 0.027(6) 0.032(6) 0.020(5)
C24 0.054(8) 0.070(9) 0.082(10) 0.030(8) 0.035(7) 0.042(7)
C25 0.045(6) 0.048(7) 0.062(7) 0.040(6) 0.040(6) 0.026(5)
C26 0.082(9) 0.080(9) 0.093(10) 0.058(8) 0.069(9) 0.057(8)
C27 0.060(7) 0.041(6) 0.067(8) 0.044(6) 0.049(6) 0.028(5)
C28 0.092(10) 0.072(9) 0.055(8) 0.044(7) 0.046(8) 0.051(8)
C29 0.096(12) 0.060(10) 0.127(15) 0.021(10) 0.082(12) 0.020(9)
C30 0.051(11) 0.43(5) 0.089(15) 0.02(2) 0.040(11) -0.002(18)
C31 0.100(12) 0.125(13) 0.135(13) 0.081(11) 0.057(10) 0.034(9)
C32 0.137(18) 0.15(2) 0.23(3) 0.103(19) 0.062(17) 0.045(15)
C33 0.030(6) 0.075(9) 0.062(8) 0.046(7) 0.027(6) 0.024(6)
C34 0.055(10) 0.072(12) 0.107(15) 0.063(12) 0.053(10) 0.032(9)
C35 0.070(8) 0.048(7) 0.069(8) 0.041(6) 0.058(7) 0.032(6)
C36 0.066(8) 0.042(7) 0.125(12) 0.045(8) 0.075(9) 0.022(6)
C37 0.032(5) 0.040(6) 0.035(6) 0.029(5) 0.023(5) 0.018(5)
C38 0.023(5) 0.028(5) 0.032(6) 0.020(5) 0.018(4) 0.014(4)
C39 0.037(5) 0.029(5) 0.027(5) 0.022(4) 0.022(4) 0.012(4)
C40 0.033(5) 0.025(5) 0.035(6) 0.026(5) 0.018(5) 0.011(4)
C41 0.033(5) 0.022(5) 0.037(6) 0.020(5) 0.021(5) 0.012(4)
C42 0.044(6) 0.031(6) 0.042(6) 0.029(5) 0.025(5) 0.024(5)
C43 0.045(6) 0.034(6) 0.039(6) 0.026(5) 0.019(5) 0.017(5)
C44 0.053(7) 0.048(7) 0.039(6) 0.027(6) 0.020(6) 0.021(6)
C45 0.060(7) 0.035(6) 0.030(6) 0.016(5) 0.017(5) 0.028(5)
C46 0.081(9) 0.035(7) 0.079(9) 0.034(7) 0.045(8) 0.013(6)
C51 0.026(5) 0.039(6) 0.042(6) 0.025(5) 0.018(5) 0.019(4)
C52 0.033(6) 0.041(6) 0.053(7) 0.024(5) 0.021(5) 0.025(5)
C53 0.032(6) 0.036(6) 0.043(6) 0.023(5) 0.019(5) 0.019(5)
C54 0.032(6) 0.036(6) 0.054(7) 0.027(5) 0.024(5) 0.019(5)
C55 0.037(6) 0.044(6) 0.035(6) 0.015(5) 0.026(5) 0.006(5)
C56 0.021(5) 0.038(6) 0.033(6) 0.022(5) 0.019(4) 0.007(4)
C57 0.051(7) 0.034(6) 0.038(6) 0.023(5) 0.025(6) 0.008(5)
C58 0.037(6) 0.041(6) 0.037(6) 0.030(5) 0.022(5) 0.011(5)
C59 0.041(6) 0.037(6) 0.036(6) 0.024(5) 0.027(5) 0.022(5)
C60 0.030(5) 0.044(6) 0.031(6) 0.021(5) 0.016(5) 0.017(5)
C61 0.034(6) 0.037(6) 0.027(5) 0.021(5) 0.018(4) 0.020(5)
C62 0.026(5) 0.043(6) 0.039(6) 0.017(5) 0.016(5) 0.018(5)
C63 0.017(5) 0.034(6) 0.036(6) 0.013(5) 0.011(4) 0.011(4)
C64 0.029(5) 0.030(5) 0.041(6) 0.017(5) 0.023(5) 0.016(4)
C65 0.033(6) 0.034(6) 0.063(7) 0.024(6) 0.035(6) 0.012(5)
C66 0.040(6) 0.026(5) 0.045(6) 0.024(5) 0.024(5) 0.014(5)
C67 0.049(7) 0.028(6) 0.061(7) 0.025(5) 0.045(6) 0.014(5)
C68 0.042(6) 0.034(6) 0.036(6) 0.021(5) 0.026(5) 0.013(5)
C69 0.038(6) 0.027(5) 0.037(6) 0.017(5) 0.026(5) 0.022(4)
C70 0.038(6) 0.033(6) 0.030(5) 0.022(5) 0.020(5) 0.015(5)
C71 0.037(6) 0.048(7) 0.045(7) 0.022(6) 0.014(5) 0.022(5)
C72 0.067(8) 0.080(9) 0.035(6) 0.033(6) 0.019(6) 0.055(7)
C73 0.033(6) 0.071(8) 0.034(6) 0.022(6) 0.008(5) 0.030(6)
C74 0.046(8) 0.076(11) 0.114(13) 0.011(10) 0.026(9) -0.001(7)
C75 0.044(6) 0.072(8) 0.066(7) 0.045(6) 0.042(6) 0.017(5)
C76 0.054(9) 0.094(12) 0.108(13) 0.053(11) 0.037(9) -0.001(8)
C77 0.051(7) 0.058(7) 0.052(7) 0.043(6) 0.037(6) 0.028(6)
C78 0.080(10) 0.060(9) 0.067(9) 0.041(7) 0.030(8) 0.032(7)
C79 0.048(7) 0.104(12) 0.058(8) 0.062(8) 0.026(6) 0.033(7)
C80 0.133(15) 0.116(14) 0.173(18) 0.109(14) 0.118(14) 0.093(13)
C81 0.033(6) 0.048(7) 0.058(7) 0.032(6) 0.025(5) 0.017(5)
C82 0.058(8) 0.064(9) 0.099(11) 0.035(8) 0.058(8) 0.030(7)
C83 0.052(7) 0.084(9) 0.074(8) 0.061(7) 0.049(6) 0.032(6)
C84 0.078(9) 0.082(10) 0.108(11) 0.063(9) 0.080(9) 0.051(8)
C85 0.055(7) 0.042(7) 0.041(7) 0.017(6) 0.029(6) 0.016(5)
C86 0.060(8) 0.051(7) 0.050(7) 0.032(6) 0.029(6) 0.011(6)
C1S 0.174(10) 0.093(8) 0.081(8) 0.029(9) 0.068(8) 0.021(9)
C2S 0.129(9) 0.134(12) 0.135(12) 0.028(10) 0.017(9) 0.069(8)
C3S 0.25(2) 0.059(11) 0.143(17) -0.002(11) 0.155(17) 0.013(12)
C4S 0.149(10) 0.027(6) 0.103(11) 0.022(7) 0.103(10) 0.038(7)
O1 0.148(9) 0.055(6) 0.079(7) 0.019(5) 0.067(7) 0.044(6)
O2 0.105(8) 0.086(7) 0.078(6) 0.003(6) 0.067(6) 0.001(6)

loop_
_atom_type_symbol
_atom_type_description
_atom_type_scat_dispersion_real
_atom_type_scat_dispersion_imag
_atom_type_scat_source
C C 0.0033 0.0016 'International Tables Vol C Tables 4.2.6.8 and 6.1.1.4'
H H 0.0000 0.0000 'International Tables Vol C Tables 4.2.6.8 and 6.1.1.4'
N N 0.0061 0.0033 'International Tables Vol C Tables 4.2.6.8 and 6.1.1.4'
O O 0.0106 0.0060 'International Tables Vol C Tables 4.2.6.8 and 6.1.1.4'
Zn Zn 0.2839 1.4301 'International Tables Vol C Tables 4.2.6.8 and 6.1.1.4'
Cl Cl 0.1484 0.1585 'International Tables Vol C Tables 4.2.6.8 and 6.1.1.4'

loop_
_geom_angle_atom_site_label_1
_geom_angle_atom_site_label_2
_geom_angle_atom_site_label_3
_geom_angle
_geom_angle_site_symmetry_1
_geom_angle_site_symmetry_3
_geom_angle_publ_flag
N1 Zn1 N3 169.1(4) . . ?
N1 Zn1 N2 91.5(3) . . ?
N3 Zn1 N2 87.6(3) . . ?
N1 Zn1 N4 88.8(3) . . ?
N3 Zn1 N4 90.5(3) . . ?
N2 Zn1 N4 171.6(3) . . ?
N1 Zn1 O2 94.2(4) . . ?
N3 Zn1 O2 96.6(5) . . ?
N2 Zn1 O2 90.5(3) . . ?
N4 Zn1 O2 97.9(3) . . ?
N5 Zn2 N6 91.7(3) . . ?
N5 Zn2 N7 173.4(3) . . ?
N6 Zn2 N7 88.6(3) . . ?
N5 Zn2 N8 87.9(3) . . ?
N6 Zn2 N8 175.5(3) . . ?
N7 Zn2 N8 91.2(3) . . ?
N5 Zn2 O1 92.6(4) . . ?
N6 Zn2 O1 91.1(3) . . ?
N7 Zn2 O1 93.9(4) . . ?
N8 Zn2 O1 93.3(3) . . ?
C4 N1 C1 106.4(7) . . ?
C4 N1 Zn1 124.8(6) . . ?
C1 N1 Zn1 128.6(6) . . ?
C9 N2 C6 107.6(7) . . ?
C9 N2 Zn1 127.9(7) . . ?
C6 N2 Zn1 122.9(6) . . ?
C14 N3 C11 105.6(9) . . ?
C14 N3 Zn1 126.6(8) . . ?
C11 N3 Zn1 127.6(6) . . ?
C16 N4 C19 108.5(8) . . ?
C16 N4 Zn1 124.5(7) . . ?
C19 N4 Zn1 126.9(6) . . ?
C51 N5 C54 105.3(7) . . ?
C51 N5 Zn2 130.1(6) . . ?
C54 N5 Zn2 124.4(6) . . ?
C56 N6 C59 106.6(7) . . ?
C56 N6 Zn2 126.7(6) . . ?
C59 N6 Zn2 126.3(6) . . ?
C61 N7 C64 106.1(8) . . ?
C61 N7 Zn2 127.5(6) . . ?
C64 N7 Zn2 125.5(6) . . ?
C66 N8 C69 105.9(7) . . ?
C66 N8 Zn2 125.5(6) . . ?
C69 N8 Zn2 128.6(6) . . ?
C38 N9 C41 111.2(7) . . ?
N1 C1 C20 123.8(8) . . ?
N1 C1 C2 108.2(7) . . ?
C20 C1 C2 128.1(8) . . ?
C3 C2 C1 106.7(8) . . ?
C3 C2 C21 123.3(8) . . ?
C1 C2 C21 130.0(8) . . ?
C2 C3 C4 107.2(8) . . ?
C2 C3 C23 127.4(9) . . ?
C4 C3 C23 125.4(9) . . ?
N1 C4 C5 125.5(9) . . ?
N1 C4 C3 111.5(8) . . ?
C5 C4 C3 122.7(9) . . ?
C6 C5 C4 127.9(9) . . ?
C5 C6 N2 125.6(8) . . ?
C5 C6 C7 126.9(8) . . ?
N2 C6 C7 107.5(8) . . ?
C8 C7 C25 128.8(9) . . ?
C8 C7 C6 107.3(8) . . ?
C25 C7 C6 123.4(9) . . ?
C7 C8 C9 108.3(8) . . ?
C7 C8 C27 127.7(9) . . ?
C9 C8 C27 124.1(9) . . ?
C10 C9 N2 123.8(9) . . ?
C10 C9 C8 126.9(9) . . ?
N2 C9 C8 109.2(8) . . ?
C9 C10 C11 127.8(10) . . ?
N3 C11 C10 123.9(10) . . ?
N3 C11 C12 112.7(9) . . ?
C10 C11 C12 122.7(11) . . ?
C13 C12 C11 102.5(12) . . ?
C13 C12 C29 126.9(14) . . ?
C11 C12 C29 130.6(13) . . ?
C12 C13 C14 108.4(12) . . ?
C12 C13 C31 122.5(15) . . ?
C14 C13 C31 128.2(13) . . ?
N3 C14 C15 123.5(11) . . ?
N3 C14 C13 109.7(11) . . ?
C15 C14 C13 125.8(12) . . ?
C16 C15 C14 128.8(10) . . ?
C15 C16 N4 125.6(9) . . ?
C15 C16 C17 125.1(9) . . ?
N4 C16 C17 108.9(9) . . ?
C18 C17 C16 107.5(8) . . ?
C18 C17 C33 128.0(9) . . ?
C16 C17 C33 124.2(9) . . ?
C17 C18 C19 108.2(8) . . ?
C17 C18 C35 124.4(9) . . ?
C19 C18 C35 127.3(9) . . ?
N4 C19 C20 125.4(8) . . ?
N4 C19 C18 106.8(8) . . ?
C20 C19 C18 127.8(8) . . ?
C1 C20 C19 125.7(8) . . ?
C1 C20 C37 115.7(8) . . ?
C19 C20 C37 118.5(8) . . ?
C2 C21 C22 112.9(9) . . ?
C3 C23 C24 110.5(9) . . ?
C7 C25 C26 113.2(9) . . ?
C8 C27 C28 113.4(9) . . ?
C30 C29 C12 91.8(18) . . ?
C13 C31 C32 88.4(16) . . ?
C17 C33 C34A 96(2) . . ?
C17 C33 C34 110.6(10) . . ?
C36 C35 C18 115.3(10) . . ?
C38 C37 C20 123.7(8) . . ?
C37 C38 N9 129.4(8) . . ?
C37 C38 C39 124.6(9) . . ?
N9 C38 C39 105.6(8) . . ?
C40 C39 C38 109.5(8) . . ?
C40 C39 C43 126.6(9) . . ?
C38 C39 C43 123.9(9) . . ?
C39 C40 C41 109.8(8) . . ?
C39 C40 C45 128.5(9) . . ?
C41 C40 C45 121.6(8) . . ?
C42 C41 N9 128.1(9) . . ?
C42 C41 C40 127.9(9) . . ?
N9 C41 C40 104.0(8) . . ?
C41 C42 C70 126.1(9) . . ?
C44 C43 C39 112.5(8) . . ?
C40 C45 C46 110.4(9) . . ?
N5 C51 C70 122.3(8) . . ?
N5 C51 C52 110.3(8) . . ?
C70 C51 C52 127.3(9) . . ?
C53 C52 C51 105.6(9) . . ?
C53 C52 C71 124.1(9) . . ?
C51 C52 C71 130.2(9) . . ?
C52 C53 C54 108.5(8) . . ?
C52 C53 C73 126.3(9) . . ?
C54 C53 C73 125.1(9) . . ?
C55 C54 N5 125.0(9) . . ?
C55 C54 C53 124.4(9) . . ?
N5 C54 C53 110.2(8) . . ?
C54 C55 C56 128.8(9) . . ?
N6 C56 C55 122.9(8) . . ?
N6 C56 C57 110.6(9) . . ?
C55 C56 C57 126.5(9) . . ?
C58 C57 C56 107.3(9) . . ?
C58 C57 C75 128.3(9) . . ?
C56 C57 C75 124.4(10) . . ?
C57 C58 C59 107.3(8) . . ?
C57 C58 C77 129.4(9) . . ?
C59 C58 C77 123.1(9) . . ?
N6 C59 C60 126.3(8) . . ?
N6 C59 C58 108.2(8) . . ?
C60 C59 C58 125.5(9) . . ?
C59 C60 C61 125.5(9) . . ?
N7 C61 C60 124.8(9) . . ?
N7 C61 C62 110.8(8) . . ?
C60 C61 C62 124.3(9) . . ?
C63 C62 C61 106.5(8) . . ?
C63 C62 C79 126.8(9) . . ?
C61 C62 C79 126.7(9) . . ?
C62 C63 C64 106.2(8) . . ?
C62 C63 C81 127.5(9) . . ?
C64 C63 C81 126.3(8) . . ?
N7 C64 C65 124.0(9) . . ?
N7 C64 C63 110.4(8) . . ?
C65 C64 C63 125.7(8) . . ?
C64 C65 C66 128.7(9) . . ?
N8 C66 C65 124.7(8) . . ?
N8 C66 C67 111.7(9) . . ?
C65 C66 C67 123.6(9) . . ?
C68 C67 C66 107.2(9) . . ?
C68 C67 C83 128.1(10) . . ?
C66 C67 C83 124.7(10) . . ?
C67 C68 C69 107.2(8) . . ?
C67 C68 C85 125.3(9) . . ?
C69 C68 C85 127.3(9) . . ?
N8 C69 C70 124.5(8) . . ?
N8 C69 C68 107.9(8) . . ?
C70 C69 C68 127.5(9) . . ?
C69 C70 C51 125.7(8) . . ?
C69 C70 C42 119.0(8) . . ?
C51 C70 C42 115.0(8) . . ?
C52 C71 C72 114.0(9) . . ?
C53 C73 C74 111.1(10) . . ?
C57 C75 C76 111.4(10) . . ?
C58 C77 C78 112.6(9) . . ?
C80 C79 C62 113.7(12) . . ?
C82 C81 C63 112.6(9) . . ?
C67 C83 C84 113.6(11) . . ?
C86 C85 C68 113.2(9) . . ?
O2 C1S C3S 133.3(16) . . ?
O2 C1S C2S 106.2(13) . . ?
C3S C1S C2S 116.2(14) . . ?
O1 C2S C1S 93.3(12) . . ?
O1 C2S C4S 131.1(14) . . ?
C1S C2S C4S 125.5(15) . . ?
C2S O1 Zn2 125.9(10) . . ?
C1S O2 Zn1 145.8(12) . . ?

loop_
_geom_bond_atom_site_label_1
_geom_bond_atom_site_label_2
_geom_bond_distance
_geom_bond_site_symmetry_2
_geom_bond_publ_flag
Zn1 N1 2.046(7) . ?
Zn1 N3 2.050(8) . ?
Zn1 N2 2.059(7) . ?
Zn1 N4 2.060(7) . ?
Zn1 O2 2.125(9) . ?
Zn2 N5 2.016(8) . ?
Zn2 N6 2.040(7) . ?
Zn2 N7 2.044(8) . ?
Zn2 N8 2.045(7) . ?
Zn2 O1 2.190(9) . ?
N1 C4 1.354(11) . ?
N1 C1 1.397(11) . ?
N2 C9 1.369(11) . ?
N2 C6 1.383(11) . ?
N3 C14 1.349(14) . ?
N3 C11 1.373(14) . ?
N4 C16 1.370(12) . ?
N4 C19 1.390(11) . ?
N5 C51 1.391(11) . ?
N5 C54 1.395(11) . ?
N6 C56 1.356(11) . ?
N6 C59 1.364(12) . ?
N7 C61 1.357(11) . ?
N7 C64 1.374(11) . ?
N8 C66 1.358(12) . ?
N8 C69 1.378(11) . ?
N9 C38 1.380(11) . ?
N9 C41 1.406(11) . ?
C1 C20 1.400(12) . ?
C1 C2 1.469(12) . ?
C2 C3 1.360(12) . ?
C2 C21 1.502(12) . ?
C3 C4 1.422(13) . ?
C3 C23 1.475(13) . ?
C4 C5 1.392(12) . ?
C5 C6 1.367(13) . ?
C6 C7 1.494(12) . ?
C7 C8 1.318(13) . ?
C7 C25 1.485(12) . ?
C8 C9 1.456(12) . ?
C8 C27 1.496(13) . ?
C9 C10 1.350(14) . ?
C10 C11 1.403(14) . ?
C11 C12 1.437(19) . ?
C12 C13 1.403(19) . ?
C12 C29 1.651(15) . ?
C13 C14 1.441(19) . ?
C13 C31 1.49(2) . ?
C14 C15 1.402(16) . ?
C15 C16 1.362(15) . ?
C16 C17 1.446(13) . ?
C17 C18 1.348(14) . ?
C17 C33 1.518(13) . ?
C18 C19 1.469(12) . ?
C18 C35 1.523(13) . ?
C19 C20 1.409(13) . ?
C20 C37 1.513(12) . ?
C21 C22 1.513(15) . ?
C23 C24 1.543(15) . ?
C25 C26 1.502(15) . ?
C27 C28 1.502(16) . ?
C29 C30 1.33(2) . ?
C31 C32 1.599(17) . ?
C33 C34A 1.56(2) . ?
C33 C34 1.61(2) . ?
C35 C36 1.485(15) . ?
C37 C38 1.347(13) . ?
C38 C39 1.461(12) . ?
C39 C40 1.312(13) . ?
C39 C43 1.523(13) . ?
C40 C41 1.477(12) . ?
C40 C45 1.512(13) . ?
C41 C42 1.325(13) . ?
C42 C70 1.499(12) . ?
C43 C44 1.519(13) . ?
C45 C46 1.527(14) . ?
C51 C70 1.430(12) . ?
C51 C52 1.463(13) . ?
C52 C53 1.369(13) . ?
C52 C71 1.494(14) . ?
C53 C54 1.426(13) . ?
C53 C73 1.496(13) . ?
C54 C55 1.383(13) . ?
C55 C56 1.395(14) . ?
C56 C57 1.446(12) . ?
C57 C58 1.306(14) . ?
C57 C75 1.522(14) . ?
C58 C59 1.489(12) . ?
C58 C77 1.514(13) . ?
C59 C60 1.377(13) . ?
C60 C61 1.390(12) . ?
C61 C62 1.426(13) . ?
C62 C63 1.380(13) . ?
C62 C79 1.519(14) . ?
C63 C64 1.428(13) . ?
C63 C81 1.510(12) . ?
C64 C65 1.385(13) . ?
C65 C66 1.397(14) . ?
C66 C67 1.421(13) . ?
C67 C68 1.323(14) . ?
C67 C83 1.490(14) . ?
C68 C69 1.484(12) . ?
C68 C85 1.529(14) . ?
C69 C70 1.394(13) . ?
C71 C72 1.539(15) . ?
C73 C74 1.511(17) . ?
C75 C76 1.524(18) . ?
C77 C78 1.529(16) . ?
C79 C80 1.51(2) . ?
C81 C82 1.504(15) . ?
C83 C84 1.528(16) . ?
C85 C86 1.504(14) . ?
C1S O2 1.284(13) . ?
C1S C3S 1.499(9) . ?
C1S C2S 1.561(9) . ?
C2S O1 1.495(14) . ?
C2S C4S 1.616(9) . ?

loop_
_geom_torsion_atom_site_label_1
_geom_torsion_atom_site_label_2
_geom_torsion_atom_site_label_3
_geom_torsion_atom_site_label_4
_geom_torsion
_geom_torsion_site_symmetry_1
_geom_torsion_site_symmetry_2
_geom_torsion_site_symmetry_3
_geom_torsion_site_symmetry_4
_geom_torsion_publ_flag
C4 N1 C1 C20 179.4(8) . . . . ?
Zn1 N1 C1 C20 4.1(13) . . . . ?
C4 N1 C1 C2 0.0(10) . . . . ?
Zn1 N1 C1 C2 -175.4(6) . . . . ?
N1 C1 C2 C3 1.0(10) . . . . ?
C20 C1 C2 C3 -178.4(9) . . . . ?
N1 C1 C2 C21 179.2(9) . . . . ?
C20 C1 C2 C21 -0.2(17) . . . . ?
C1 C2 C3 C4 -1.5(10) . . . . ?
C21 C2 C3 C4 -179.9(9) . . . . ?
C1 C2 C3 C23 179.3(9) . . . . ?
C21 C2 C3 C23 1.0(16) . . . . ?
C1 N1 C4 C5 -175.1(9) . . . . ?
Zn1 N1 C4 C5 0.5(13) . . . . ?
C1 N1 C4 C3 -1.0(10) . . . . ?
Zn1 N1 C4 C3 174.6(6) . . . . ?
C2 C3 C4 N1 1.6(11) . . . . ?
C23 C3 C4 N1 -179.2(9) . . . . ?
C2 C3 C4 C5 176.0(9) . . . . ?
C23 C3 C4 C5 -4.9(15) . . . . ?
N1 C4 C5 C6 -3.3(16) . . . . ?
C3 C4 C5 C6 -176.8(9) . . . . ?
C4 C5 C6 N2 -6.0(17) . . . . ?
C4 C5 C6 C7 176.8(9) . . . . ?
C9 N2 C6 C5 -177.3(10) . . . . ?
Zn1 N2 C6 C5 16.0(13) . . . . ?
C9 N2 C6 C7 0.4(11) . . . . ?
Zn1 N2 C6 C7 -166.3(6) . . . . ?
C5 C6 C7 C8 179.7(10) . . . . ?
N2 C6 C7 C8 2.0(11) . . . . ?
C5 C6 C7 C25 -7.5(16) . . . . ?
N2 C6 C7 C25 174.8(9) . . . . ?
C25 C7 C8 C9 -175.8(10) . . . . ?
C6 C7 C8 C9 -3.5(12) . . . . ?
C25 C7 C8 C27 3.5(19) . . . . ?
C6 C7 C8 C27 175.8(10) . . . . ?
C6 N2 C9 C10 -179.6(11) . . . . ?
Zn1 N2 C9 C10 -13.7(15) . . . . ?
C6 N2 C9 C8 -2.5(11) . . . . ?
Zn1 N2 C9 C8 163.4(7) . . . . ?
C7 C8 C9 C10 -179.1(12) . . . . ?
C27 C8 C9 C10 1.6(18) . . . . ?
C7 C8 C9 N2 3.9(12) . . . . ?
C27 C8 C9 N2 -175.4(10) . . . . ?
N2 C9 C10 C11 5(2) . . . . ?
C8 C9 C10 C11 -171.6(13) . . . . ?
C14 N3 C11 C10 177.8(15) . . . . ?
Zn1 N3 C11 C10 4(2) . . . . ?
C14 N3 C11 C12 -11.7(19) . . . . ?
Zn1 N3 C11 C12 174.3(12) . . . . ?
C9 C10 C11 N3 0(2) . . . . ?
C9 C10 C11 C12 -169.3(16) . . . . ?
N3 C11 C12 C13 9(2) . . . . ?
C10 C11 C12 C13 179.8(16) . . . . ?
N3 C11 C12 C29 -168.2(18) . . . . ?
C10 C11 C12 C29 2(3) . . . . ?
C11 C12 C13 C14 -3(2) . . . . ?
C29 C12 C13 C14 174.5(18) . . . . ?
C11 C12 C13 C31 -173.1(18) . . . . ?
C29 C12 C13 C31 4(3) . . . . ?
C11 N3 C14 C15 178.4(15) . . . . ?
Zn1 N3 C14 C15 -8(2) . . . . ?
C11 N3 C14 C13 9.3(18) . . . . ?
Zn1 N3 C14 C13 -176.6(11) . . . . ?
C12 C13 C14 N3 -4(2) . . . . ?
C31 C13 C14 N3 165.5(18) . . . . ?
C12 C13 C14 C15 -172.7(17) . . . . ?
C31 C13 C14 C15 -3(3) . . . . ?
N3 C14 C15 C16 3(3) . . . . ?
C13 C14 C15 C16 170.3(17) . . . . ?
C14 C15 C16 N4 0(2) . . . . ?
C14 C15 C16 C17 -173.2(14) . . . . ?
C19 N4 C16 C15 -176.0(12) . . . . ?
Zn1 N4 C16 C15 2.3(17) . . . . ?
C19 N4 C16 C17 -2.0(12) . . . . ?
Zn1 N4 C16 C17 176.2(7) . . . . ?
C15 C16 C17 C18 173.8(12) . . . . ?
N4 C16 C17 C18 -0.1(13) . . . . ?
C15 C16 C17 C33 0(2) . . . . ?
N4 C16 C17 C33 -173.6(10) . . . . ?
C16 C17 C18 C19 2.1(12) . . . . ?
C33 C17 C18 C19 175.3(11) . . . . ?
C16 C17 C18 C35 -174.9(10) . . . . ?
C33 C17 C18 C35 -1.8(18) . . . . ?
C16 N4 C19 C20 -179.3(10) . . . . ?
Zn1 N4 C19 C20 2.5(14) . . . . ?
C16 N4 C19 C18 3.3(11) . . . . ?
Zn1 N4 C19 C18 -174.9(6) . . . . ?
C17 C18 C19 N4 -3.4(11) . . . . ?
C35 C18 C19 N4 173.6(9) . . . . ?
C17 C18 C19 C20 179.3(10) . . . . ?
C35 C18 C19 C20 -3.8(17) . . . . ?
N1 C1 C20 C19 5.6(15) . . . . ?
C2 C1 C20 C19 -175.1(9) . . . . ?
N1 C1 C20 C37 -174.0(8) . . . . ?
C2 C1 C20 C37 5.3(14) . . . . ?
N4 C19 C20 C1 -9.1(16) . . . . ?
C18 C19 C20 C1 167.8(9) . . . . ?
N4 C19 C20 C37 170.6(9) . . . . ?
C18 C19 C20 C37 -12.6(15) . . . . ?
C3 C2 C21 C22 84.9(12) . . . . ?
C1 C2 C21 C22 -93.0(13) . . . . ?
C2 C3 C23 C24 -99.6(12) . . . . ?
C4 C3 C23 C24 81.5(12) . . . . ?
C8 C7 C25 C26 88.3(14) . . . . ?
C6 C7 C25 C26 -82.8(13) . . . . ?
C7 C8 C27 C28 -97.4(14) . . . . ?
C9 C8 C27 C28 81.7(13) . . . . ?
C13 C12 C29 C30 89(2) . . . . ?
C11 C12 C29 C30 -95(2) . . . . ?
C12 C13 C31 C32 -110(2) . . . . ?
C14 C13 C31 C32 82(2) . . . . ?
C18 C17 C33 C34A 91(3) . . . . ?
C16 C17 C33 C34A -97(3) . . . . ?
C18 C17 C33 C34 -87.9(15) . . . . ?
C16 C17 C33 C34 84.2(14) . . . . ?
C17 C18 C35 C36 -83.5(13) . . . . ?
C19 C18 C35 C36 100.0(13) . . . . ?
C1 C20 C37 C38 93.4(11) . . . . ?
C19 C20 C37 C38 -86.3(11) . . . . ?
C20 C37 C38 N9 1.0(15) . . . . ?
C20 C37 C38 C39 -170.6(8) . . . . ?
C41 N9 C38 C37 -172.7(9) . . . . ?
C41 N9 C38 C39 0.0(9) . . . . ?
C37 C38 C39 C40 174.0(8) . . . . ?
N9 C38 C39 C40 0.8(10) . . . . ?
C37 C38 C39 C43 -5.7(13) . . . . ?
N9 C38 C39 C43 -178.9(8) . . . . ?
C38 C39 C40 C41 -1.3(10) . . . . ?
C43 C39 C40 C41 178.4(8) . . . . ?
C38 C39 C40 C45 -176.2(9) . . . . ?
C43 C39 C40 C45 3.6(16) . . . . ?
C38 N9 C41 C42 176.8(9) . . . . ?
C38 N9 C41 C40 -0.7(9) . . . . ?
C39 C40 C41 C42 -176.3(9) . . . . ?
C45 C40 C41 C42 -1.0(15) . . . . ?
C39 C40 C41 N9 1.3(10) . . . . ?
C45 C40 C41 N9 176.6(8) . . . . ?
N9 C41 C42 C70 -1.7(16) . . . . ?
C40 C41 C42 C70 175.2(9) . . . . ?
C40 C39 C43 C44 99.4(12) . . . . ?
C38 C39 C43 C44 -80.9(11) . . . . ?
C39 C40 C45 C46 -94.6(12) . . . . ?
C41 C40 C45 C46 91.1(11) . . . . ?
C54 N5 C51 C70 177.7(9) . . . . ?
Zn2 N5 C51 C70 -6.4(14) . . . . ?
C54 N5 C51 C52 -1.1(11) . . . . ?
Zn2 N5 C51 C52 174.8(7) . . . . ?
N5 C51 C52 C53 2.2(12) . . . . ?
C70 C51 C52 C53 -176.5(10) . . . . ?
N5 C51 C52 C71 177.7(10) . . . . ?
C70 C51 C52 C71 -1.0(18) . . . . ?
C51 C52 C53 C54 -2.4(11) . . . . ?
C71 C52 C53 C54 -178.2(10) . . . . ?
C51 C52 C53 C73 -178.9(10) . . . . ?
C71 C52 C53 C73 5.3(17) . . . . ?
C51 N5 C54 C55 173.1(10) . . . . ?
Zn2 N5 C54 C55 -3.2(15) . . . . ?
C51 N5 C54 C53 -0.4(11) . . . . ?
Zn2 N5 C54 C53 -176.6(7) . . . . ?
C52 C53 C54 C55 -171.7(10) . . . . ?
C73 C53 C54 C55 4.9(17) . . . . ?
C52 C53 C54 N5 1.8(12) . . . . ?
C73 C53 C54 N5 178.3(9) . . . . ?
N5 C54 C55 C56 2.7(18) . . . . ?
C53 C54 C55 C56 175.2(11) . . . . ?
C59 N6 C56 C55 179.7(10) . . . . ?
Zn2 N6 C56 C55 -7.3(14) . . . . ?
C59 N6 C56 C57 -2.1(11) . . . . ?
Zn2 N6 C56 C57 170.9(7) . . . . ?
C54 C55 C56 N6 3.0(18) . . . . ?
C54 C55 C56 C57 -175.0(11) . . . . ?
N6 C56 C57 C58 2.3(13) . . . . ?
C55 C56 C57 C58 -179.5(10) . . . . ?
N6 C56 C57 C75 -175.6(10) . . . . ?
C55 C56 C57 C75 2.6(18) . . . . ?
C56 C57 C58 C59 -1.5(12) . . . . ?
C75 C57 C58 C59 176.3(11) . . . . ?
C56 C57 C58 C77 -176.3(11) . . . . ?
C75 C57 C58 C77 1(2) . . . . ?
C56 N6 C59 C60 -179.5(10) . . . . ?
Zn2 N6 C59 C60 7.4(15) . . . . ?
C56 N6 C59 C58 1.1(11) . . . . ?
Zn2 N6 C59 C58 -171.9(6) . . . . ?
C57 C58 C59 N6 0.3(12) . . . . ?
C77 C58 C59 N6 175.5(10) . . . . ?
C57 C58 C59 C60 -179.0(10) . . . . ?
C77 C58 C59 C60 -3.8(16) . . . . ?
N6 C59 C60 C61 -1.3(17) . . . . ?
C58 C59 C60 C61 177.9(10) . . . . ?
C64 N7 C61 C60 -177.3(9) . . . . ?
Zn2 N7 C61 C60 -7.7(14) . . . . ?
C64 N7 C61 C62 0.2(11) . . . . ?
Zn2 N7 C61 C62 169.8(6) . . . . ?
C59 C60 C61 N7 1.4(16) . . . . ?
C59 C60 C61 C62 -175.8(10) . . . . ?
N7 C61 C62 C63 -0.1(11) . . . . ?
C60 C61 C62 C63 177.5(9) . . . . ?
N7 C61 C62 C79 -178.2(10) . . . . ?
C60 C61 C62 C79 -0.7(17) . . . . ?
C61 C62 C63 C64 -0.1(11) . . . . ?
C79 C62 C63 C64 178.1(11) . . . . ?
C61 C62 C63 C81 -178.4(10) . . . . ?
C79 C62 C63 C81 -0.2(18) . . . . ?
C61 N7 C64 C65 178.9(9) . . . . ?
Zn2 N7 C64 C65 9.0(13) . . . . ?
C61 N7 C64 C63 -0.3(11) . . . . ?
Zn2 N7 C64 C63 -170.1(6) . . . . ?
C62 C63 C64 N7 0.2(11) . . . . ?
C81 C63 C64 N7 178.5(9) . . . . ?
C62 C63 C64 C65 -178.9(10) . . . . ?
C81 C63 C64 C65 -0.6(16) . . . . ?
N7 C64 C65 C66 -4.9(17) . . . . ?
C63 C64 C65 C66 174.2(10) . . . . ?
C69 N8 C66 C65 -178.5(10) . . . . ?
Zn2 N8 C66 C65 0.2(14) . . . . ?
C69 N8 C66 C67 2.2(11) . . . . ?
Zn2 N8 C66 C67 -179.0(6) . . . . ?
C64 C65 C66 N8 -0.2(18) . . . . ?
C64 C65 C66 C67 179.0(10) . . . . ?
N8 C66 C67 C68 -0.2(12) . . . . ?
C65 C66 C67 C68 -179.4(10) . . . . ?
N8 C66 C67 C83 177.1(10) . . . . ?
C65 C66 C67 C83 -2.1(17) . . . . ?
C66 C67 C68 C69 -1.8(11) . . . . ?
C83 C67 C68 C69 -179.0(11) . . . . ?
C66 C67 C68 C85 172.8(9) . . . . ?
C83 C67 C68 C85 -4.3(19) . . . . ?
C66 N8 C69 C70 178.2(9) . . . . ?
Zn2 N8 C69 C70 -0.5(14) . . . . ?
C66 N8 C69 C68 -3.3(10) . . . . ?
Zn2 N8 C69 C68 178.0(6) . . . . ?
C67 C68 C69 N8 3.3(11) . . . . ?
C85 C68 C69 N8 -171.3(9) . . . . ?
C67 C68 C69 C70 -178.2(10) . . . . ?
C85 C68 C69 C70 7.2(16) . . . . ?
N8 C69 C70 C51 6.6(16) . . . . ?
C68 C69 C70 C51 -171.7(10) . . . . ?
N8 C69 C70 C42 -167.0(9) . . . . ?
C68 C69 C70 C42 14.8(15) . . . . ?
N5 C51 C70 C69 -3.2(16) . . . . ?
C52 C51 C70 C69 175.4(10) . . . . ?
N5 C51 C70 C42 170.6(9) . . . . ?
C52 C51 C70 C42 -10.8(15) . . . . ?
C41 C42 C70 C69 86.1(13) . . . . ?
C41 C42 C70 C51 -88.1(12) . . . . ?
C53 C52 C71 C72 92.2(13) . . . . ?
C51 C52 C71 C72 -82.6(14) . . . . ?
C52 C53 C73 C74 89.6(14) . . . . ?
C54 C53 C73 C74 -86.4(14) . . . . ?
C58 C57 C75 C76 -94.6(15) . . . . ?
C56 C57 C75 C76 82.8(14) . . . . ?
C57 C58 C77 C78 93.6(14) . . . . ?
C59 C58 C77 C78 -80.5(13) . . . . ?
C63 C62 C79 C80 -94.7(14) . . . . ?
C61 C62 C79 C80 83.1(15) . . . . ?
C62 C63 C81 C82 92.9(13) . . . . ?
C64 C63 C81 C82 -85.0(13) . . . . ?
C68 C67 C83 C84 -102.5(14) . . . . ?
C66 C67 C83 C84 80.8(14) . . . . ?
C67 C68 C85 C86 81.8(13) . . . . ?
C69 C68 C85 C86 -104.6(12) . . . . ?
O2 C1S C2S O1 77.1(18) . . . . ?
C3S C1S C2S O1 -83(2) . . . . ?
O2 C1S C2S C4S -71(2) . . . . ?
C3S C1S C2S C4S 129(2) . . . . ?
C1S C2S O1 Zn2 140.3(9) . . . . ?
C4S C2S O1 Zn2 -74(2) . . . . ?
C3S C1S O2 Zn1 -75(3) . . . . ?
C2S C1S O2 Zn1 130.6(14) . . . . ?
